data_7103827
loop_
_publ_author_name
'Bellabarba, Ronan M.'
'Tooze, Robert P.'
'Slawin, Alexandra M. Z.'

_publ_section_title
;
 Synthesis, X-ray characterisation and reactions of a trigonal planar
 palladium(0) carbonyl complex, (tbpx)PdCO
;
_journal_coden_ASTM CHCOFS
_journal_issue 15
_journal_name_full
;
 Chemical Communications (Cambridge, United Kingdom)
;
_journal_page_first 1916
_journal_page_last 1917
_journal_paper_doi 10.1039/b305854a
_journal_year 2003
_chemical_formula_moiety 'C25 H44 O P2 Pd'
_chemical_formula_sum 'C25 H44 O P2 Pd'
_chemical_formula_weight 528.94
_space_group_IT_number 14
_symmetry_cell_setting monoclinic
_symmetry_space_group_name_Hall '-P 2yn'
_symmetry_space_group_name_H-M 'P 1 21/n 1'
_atom_sites_solution_hydrogens geom
_atom_sites_solution_primary direct
_atom_sites_solution_secondary difmap
_audit_creation_method SHELXL-97
_cell_angle_alpha 90.00
_cell_angle_beta 93.358(7)
_cell_angle_gamma 90.00
_cell_formula_units_Z 4
_cell_length_a 11.837(3)
_cell_length_b 16.063(4)
_cell_length_c 14.731(3)
_cell_measurement_reflns_used 6186
_cell_measurement_temperature 293(2)
_cell_measurement_theta_max 24.7121
_cell_measurement_theta_min 2.4928
_cell_volume 2796.0(11)
_computing_cell_refinement 'CrystalClear (Rigaku Corp., 2000)'
_computing_data_collection 'CrystalClear (Rigaku Corp., 2000)'
_computing_data_reduction 'CrystalClear (Rigaku Corp., 2000)'
_computing_molecular_graphics SHELXTL
_computing_publication_material SHELXTL
_computing_structure_refinement 'SHELXL-97 (Sheldrick, 1997)'
_computing_structure_solution 'SHELXS-97 (Sheldrick, 1990)'
_diffrn_ambient_temperature 293(2)
_diffrn_detector_area_resol_mean 0.85
_diffrn_measured_fraction_theta_full 0.921
_diffrn_measured_fraction_theta_max 0.921
_diffrn_measurement_device_type ccd
_diffrn_measurement_method dtprofit.ref
_diffrn_radiation_monochromator graphite
_diffrn_radiation_source 'fine-focus sealed tube'
_diffrn_radiation_type MoK\a
_diffrn_radiation_wavelength 0.71073
_diffrn_reflns_av_R_equivalents 0.0347
_diffrn_reflns_av_sigmaI/netI 0.0432
_diffrn_reflns_limit_h_max 13
_diffrn_reflns_limit_h_min -10
_diffrn_reflns_limit_k_max 18
_diffrn_reflns_limit_k_min -18
_diffrn_reflns_limit_l_max 17
_diffrn_reflns_limit_l_min -15
_diffrn_reflns_number 10203
_diffrn_reflns_theta_full 24.71
_diffrn_reflns_theta_max 24.71
_diffrn_reflns_theta_min 2.49
_exptl_absorpt_coefficient_mu 0.791
_exptl_absorpt_correction_T_max 1.00000
_exptl_absorpt_correction_T_min 0.6555
_exptl_absorpt_correction_type multi-scan
_exptl_crystal_colour yellow
_exptl_crystal_density_diffrn 1.257
_exptl_crystal_density_method 'not measured'
_exptl_crystal_description prism
_exptl_crystal_F_000 1112
_exptl_crystal_size_max 0.16
_exptl_crystal_size_mid 0.15
_exptl_crystal_size_min 0.08
_refine_diff_density_max 0.746
_refine_diff_density_min -0.510
_refine_diff_density_rms 0.083
_refine_ls_extinction_coef 0.0023(8)
_refine_ls_extinction_expression Fc^*^=kFc[1+0.001xFc^2^\l^3^/sin(2\q)]^-1/4^
_refine_ls_extinction_method SHELXL
_refine_ls_goodness_of_fit_ref 1.077
_refine_ls_hydrogen_treatment mixed
_refine_ls_matrix_type full
_refine_ls_number_parameters 263
_refine_ls_number_reflns 4392
_refine_ls_number_restraints 0
_refine_ls_restrained_S_all 1.077
_refine_ls_R_factor_all 0.0797
_refine_ls_R_factor_gt 0.0590
_refine_ls_shift/su_max 0.000
_refine_ls_shift/su_mean 0.000
_refine_ls_structure_factor_coef Fsqd
_refine_ls_weighting_details 'calc w=1/[\s^2^(Fo^2^)+(0.0593P)^2^+7.0627P] where P=(Fo^2^+2Fc^2^)/3'
_refine_ls_weighting_scheme calc
_refine_ls_wR_factor_gt 0.1335
_refine_ls_wR_factor_ref 0.1443
_reflns_number_gt 3478
_reflns_number_total 4392
_reflns_threshold_expression >2sigma(I)
_cod_data_source_file b305854a.txt
_cod_data_source_block 1
_cod_depositor_comments
;
The following automatic conversions were performed:
'_symmetry_cell_setting' value 'Monoclinic' changed to 'monoclinic'
according to '/home/saulius/struct/CIF-dictionaries/cif_core.dic'
dictionary named 'cif_core.dic' version 2.4.1 from
2010-06-29.

'_exptl_absorpt_correction_type' value 'multiscan' changed to
'multi-scan' according to
'/home/saulius/struct/CIF-dictionaries/cif_core.dic' dictionary named
'cif_core.dic' version 2.4.1 from 2010-06-29.

Automatic conversion script
Id: cif_fix_enum 1527 2010-12-29 10:47:43Z saulius 
;
_cod_original_sg_symbol_H-M P2(1)/n
_cod_database_code 7103827

loop_
_symmetry_equiv_pos_as_xyz
'x, y, z'
'-x+1/2, y+1/2, -z+1/2'
'-x, -y, -z'
'x-1/2, -y-1/2, z-1/2'

loop_
_atom_site_label
_atom_site_type_symbol
_atom_site_fract_x
_atom_site_fract_y
_atom_site_fract_z
_atom_site_U_iso_or_equiv
_atom_site_adp_type
_atom_site_occupancy
_atom_site_symmetry_multiplicity
_atom_site_calc_flag
_atom_site_refinement_flags
_atom_site_disorder_assembly
_atom_site_disorder_group
Pd1 Pd 0.12658(3) -0.12608(3) 0.19868(3) 0.0485(2) Uani 1 1 d . . .
P1 P -0.05474(12) -0.09585(11) 0.24577(11) 0.0486(4) Uani 1 1 d . . .
C2 C -0.0607(5) -0.0470(4) 0.3597(4) 0.0542(15) Uani 1 1 d . . .
H2A H -0.1399 -0.0411 0.3720 0.065 Uiso 1 1 calc R . .
H2B H -0.0278 -0.0861 0.4039 0.065 Uiso 1 1 calc R . .
C3 C -0.0034(5) 0.0383(4) 0.3785(4) 0.0574(16) Uani 1 1 d . . .
C4 C 0.1143(5) 0.0483(4) 0.3980(4) 0.0576(16) Uani 1 1 d . . .
C5 C 0.1545(7) 0.1286(5) 0.4185(5) 0.073(2) Uani 1 1 d . . .
H5A H 0.2313 0.1368 0.4323 0.087 Uiso 1 1 calc R . .
C6 C 0.0823(7) 0.1953(4) 0.4186(5) 0.071(2) Uani 1 1 d . . .
H6A H 0.1115 0.2478 0.4326 0.085 Uiso 1 1 calc R . .
C7 C -0.0303(7) 0.1870(4) 0.3990(5) 0.071(2) Uani 1 1 d . . .
H7A H -0.0778 0.2331 0.3977 0.085 Uiso 1 1 calc R . .
C8 C -0.0712(6) 0.1107(5) 0.3815(5) 0.072(2) Uani 1 1 d . . .
H8A H -0.1489 0.1048 0.3706 0.086 Uiso 1 1 calc R . .
C9 C -0.1355(5) -0.0221(5) 0.1645(5) 0.0656(18) Uani 1 1 d . . .
C10 C -0.2497(6) 0.0092(6) 0.1947(6) 0.098(3) Uani 1 1 d . . .
H10A H -0.2832 0.0459 0.1492 0.147 Uiso 1 1 calc R . .
H10B H -0.2384 0.0387 0.2512 0.147 Uiso 1 1 calc R . .
H10C H -0.2991 -0.0373 0.2026 0.147 Uiso 1 1 calc R . .
C11 C -0.0561(7) 0.0516(5) 0.1526(5) 0.086(2) Uani 1 1 d . . .
H11A H -0.0922 0.0913 0.1118 0.128 Uiso 1 1 calc R . .
H11B H 0.0125 0.0323 0.1280 0.128 Uiso 1 1 calc R . .
H11C H -0.0387 0.0774 0.2105 0.128 Uiso 1 1 calc R . .
C12 C -0.1526(8) -0.0633(6) 0.0701(5) 0.097(3) Uani 1 1 d . . .
H12A H -0.1931 -0.0260 0.0291 0.145 Uiso 1 1 calc R . .
H12B H -0.1951 -0.1139 0.0753 0.145 Uiso 1 1 calc R . .
H12C H -0.0802 -0.0758 0.0473 0.145 Uiso 1 1 calc R . .
C13 C -0.1382(5) -0.1945(5) 0.2651(5) 0.0684(19) Uani 1 1 d . . .
C14 C -0.2527(7) -0.1826(6) 0.3048(8) 0.117(4) Uani 1 1 d . . .
H14A H -0.2877 -0.2358 0.3124 0.175 Uiso 1 1 calc R . .
H14B H -0.3000 -0.1490 0.2644 0.175 Uiso 1 1 calc R . .
H14C H -0.2427 -0.1554 0.3628 0.175 Uiso 1 1 calc R . .
C15 C -0.1519(7) -0.2448(5) 0.1767(6) 0.096(3) Uani 1 1 d . . .
H15A H -0.1940 -0.2946 0.1871 0.144 Uiso 1 1 calc R . .
H15B H -0.0786 -0.2593 0.1568 0.144 Uiso 1 1 calc R . .
H15C H -0.1917 -0.2120 0.1307 0.144 Uiso 1 1 calc R . .
C16 C -0.0618(8) -0.2476(5) 0.3305(7) 0.100(3) Uani 1 1 d . . .
H16A H -0.0997 -0.2988 0.3434 0.149 Uiso 1 1 calc R . .
H16B H -0.0459 -0.2175 0.3861 0.149 Uiso 1 1 calc R . .
H16C H 0.0078 -0.2597 0.3029 0.149 Uiso 1 1 calc R . .
C17 C 0.1958(5) -0.0256(4) 0.4115(4) 0.0557(16) Uani 1 1 d . . .
H17A H 0.1563 -0.0685 0.4435 0.067 Uiso 1 1 calc R . .
H17B H 0.2583 -0.0072 0.4521 0.067 Uiso 1 1 calc R . .
P18 P 0.25782(12) -0.07600(10) 0.31207(11) 0.0471(4) Uani 1 1 d . . .
C19 C 0.3539(6) 0.0049(5) 0.2645(5) 0.0691(19) Uani 1 1 d . . .
C20 C 0.4232(7) -0.0341(6) 0.1912(7) 0.109(3) Uani 1 1 d . . .
H20A H 0.4718 0.0073 0.1672 0.163 Uiso 1 1 calc R . .
H20B H 0.3731 -0.0554 0.1431 0.163 Uiso 1 1 calc R . .
H20C H 0.4683 -0.0787 0.2172 0.163 Uiso 1 1 calc R . .
C21 C 0.2768(7) 0.0685(5) 0.2159(6) 0.094(3) Uani 1 1 d . . .
H21A H 0.3218 0.1113 0.1904 0.141 Uiso 1 1 calc R . .
H21B H 0.2279 0.0928 0.2584 0.141 Uiso 1 1 calc R . .
H21C H 0.2319 0.0416 0.1681 0.141 Uiso 1 1 calc R . .
C22 C 0.4343(8) 0.0492(7) 0.3351(7) 0.119(4) Uani 1 1 d . . .
H22A H 0.4794 0.0891 0.3049 0.179 Uiso 1 1 calc R . .
H22B H 0.4828 0.0089 0.3657 0.179 Uiso 1 1 calc R . .
H22C H 0.3906 0.0773 0.3788 0.179 Uiso 1 1 calc R . .
C23 C 0.3439(5) -0.1607(4) 0.3721(5) 0.0611(17) Uani 1 1 d . . .
C24 C 0.4264(9) -0.1330(6) 0.4501(8) 0.130(4) Uani 1 1 d . . .
H24A H 0.4657 -0.1807 0.4755 0.195 Uiso 1 1 calc R . .
H24B H 0.3852 -0.1065 0.4964 0.195 Uiso 1 1 calc R . .
H24C H 0.4800 -0.0945 0.4276 0.195 Uiso 1 1 calc R . .
C25 C 0.2571(8) -0.2200(5) 0.4106(7) 0.102(3) Uani 1 1 d . . .
H25A H 0.2960 -0.2649 0.4420 0.153 Uiso 1 1 calc R . .
H25B H 0.2088 -0.2420 0.3617 0.153 Uiso 1 1 calc R . .
H25C H 0.2123 -0.1903 0.4521 0.153 Uiso 1 1 calc R . .
C26 C 0.4063(8) -0.2108(6) 0.3050(7) 0.103(3) Uani 1 1 d . . .
H26A H 0.4497 -0.2535 0.3366 0.155 Uiso 1 1 calc R . .
H26B H 0.4561 -0.1750 0.2738 0.155 Uiso 1 1 calc R . .
H26C H 0.3530 -0.2361 0.2617 0.155 Uiso 1 1 calc R . .
C30 C 0.1506(6) -0.1803(5) 0.0890(5) 0.070(2) Uani 1 1 d . . .
O30 O 0.1597(6) -0.2114(5) 0.0214(4) 0.129(3) Uani 1 1 d . . .

loop_
_atom_site_aniso_label
_atom_site_aniso_U_11
_atom_site_aniso_U_22
_atom_site_aniso_U_33
_atom_site_aniso_U_23
_atom_site_aniso_U_13
_atom_site_aniso_U_12
Pd1 0.0380(3) 0.0647(4) 0.0426(3) -0.0085(2) 0.00073(18) -0.0008(2)
P1 0.0341(7) 0.0677(11) 0.0437(8) -0.0065(7) 0.0003(6) -0.0033(7)
C2 0.046(3) 0.070(4) 0.047(3) -0.004(3) 0.008(3) -0.006(3)
C3 0.051(4) 0.068(4) 0.053(4) -0.002(3) 0.003(3) 0.006(3)
C4 0.061(4) 0.067(4) 0.044(4) -0.006(3) -0.002(3) -0.001(3)
C5 0.072(5) 0.068(5) 0.078(5) -0.014(4) 0.002(4) -0.006(4)
C6 0.087(5) 0.050(4) 0.078(5) -0.011(4) 0.010(4) 0.000(4)
C7 0.096(6) 0.050(4) 0.066(5) -0.010(3) 0.014(4) 0.022(4)
C8 0.060(4) 0.088(6) 0.066(5) -0.008(4) 0.000(3) 0.013(4)
C9 0.052(4) 0.083(5) 0.061(4) -0.006(4) -0.003(3) 0.010(4)
C10 0.053(4) 0.134(8) 0.106(7) 0.005(6) -0.001(4) 0.034(5)
C11 0.094(6) 0.089(6) 0.074(5) 0.019(4) 0.000(4) 0.007(5)
C12 0.106(7) 0.117(7) 0.064(5) -0.009(5) -0.026(4) 0.017(6)
C13 0.049(4) 0.085(5) 0.071(5) -0.003(4) 0.003(3) -0.015(3)
C14 0.060(5) 0.127(8) 0.168(10) 0.001(7) 0.052(6) -0.024(5)
C15 0.094(6) 0.090(6) 0.102(7) -0.039(5) -0.009(5) -0.031(5)
C16 0.106(7) 0.082(6) 0.109(7) 0.017(5) -0.010(5) -0.021(5)
C17 0.055(4) 0.063(4) 0.048(4) -0.013(3) -0.008(3) 0.010(3)
P18 0.0348(7) 0.0576(10) 0.0481(9) -0.0074(7) -0.0040(6) 0.0001(7)
C19 0.050(4) 0.077(5) 0.080(5) 0.005(4) -0.002(3) -0.011(4)
C20 0.075(6) 0.129(8) 0.126(8) 0.011(7) 0.042(5) -0.009(5)
C21 0.094(6) 0.088(6) 0.102(7) 0.016(5) 0.027(5) -0.014(5)
C22 0.106(7) 0.130(8) 0.117(8) 0.010(6) -0.029(6) -0.069(6)
C23 0.057(4) 0.060(4) 0.064(4) -0.003(3) -0.012(3) 0.006(3)
C24 0.135(9) 0.110(8) 0.132(9) -0.016(6) -0.089(7) 0.021(6)
C25 0.107(7) 0.083(6) 0.116(8) 0.024(5) 0.003(6) 0.008(5)
C26 0.093(6) 0.095(7) 0.123(8) -0.001(6) 0.016(5) 0.053(5)
C30 0.060(4) 0.091(6) 0.057(4) -0.016(4) -0.004(3) 0.018(4)
O30 0.156(6) 0.163(7) 0.067(4) -0.044(4) -0.006(4) 0.056(5)

loop_
_atom_type_symbol
_atom_type_description
_atom_type_scat_dispersion_real
_atom_type_scat_dispersion_imag
_atom_type_scat_source
C C 0.0033 0.0016 'International Tables Vol C Tables 4.2.6.8 and 6.1.1.4'
H H 0.0000 0.0000 'International Tables Vol C Tables 4.2.6.8 and 6.1.1.4'
O O 0.0106 0.0060 'International Tables Vol C Tables 4.2.6.8 and 6.1.1.4'
P P 0.1023 0.0942 'International Tables Vol C Tables 4.2.6.8 and 6.1.1.4'
Pd Pd -0.9988 1.0072 'International Tables Vol C Tables 4.2.6.8 and 6.1.1.4'

loop_
_geom_angle_atom_site_label_1
_geom_angle_atom_site_label_2
_geom_angle_atom_site_label_3
_geom_angle
_geom_angle_site_symmetry_1
_geom_angle_site_symmetry_3
_geom_angle_publ_flag
C30 Pd1 P1 122.7(2) . . ?
C30 Pd1 P18 130.1(2) . . ?
P1 Pd1 P18 107.26(6) . . ?
C2 P1 C13 99.7(3) . . ?
C2 P1 C9 105.1(3) . . ?
C13 P1 C9 111.6(3) . . ?
C2 P1 Pd1 116.0(2) . . ?
C13 P1 Pd1 111.4(2) . . ?
C9 P1 Pd1 112.2(2) . . ?
C3 C2 P1 119.8(4) . . ?
C8 C3 C4 117.1(6) . . ?
C8 C3 C2 119.3(6) . . ?
C4 C3 C2 123.5(6) . . ?
C5 C4 C3 117.7(6) . . ?
C5 C4 C17 118.8(6) . . ?
C3 C4 C17 122.9(6) . . ?
C6 C5 C4 121.1(7) . . ?
C7 C6 C5 122.0(7) . . ?
C8 C7 C6 118.1(7) . . ?
C7 C8 C3 124.0(7) . . ?
C11 C9 C10 109.8(7) . . ?
C11 C9 C12 106.1(7) . . ?
C10 C9 C12 109.3(6) . . ?
C11 C9 P1 105.4(5) . . ?
C10 C9 P1 116.2(5) . . ?
C12 C9 P1 109.5(5) . . ?
C14 C13 C15 109.9(7) . . ?
C14 C13 C16 109.5(7) . . ?
C15 C13 C16 105.6(7) . . ?
C14 C13 P1 115.9(6) . . ?
C15 C13 P1 110.0(5) . . ?
C16 C13 P1 105.4(5) . . ?
C4 C17 P18 120.5(4) . . ?
C17 P18 C23 99.9(3) . . ?
C17 P18 C19 105.4(3) . . ?
C23 P18 C19 110.5(3) . . ?
C17 P18 Pd1 115.6(2) . . ?
C23 P18 Pd1 113.7(2) . . ?
C19 P18 Pd1 111.0(2) . . ?
C21 C19 C20 105.9(7) . . ?
C21 C19 C22 109.7(7) . . ?
C20 C19 C22 109.3(7) . . ?
C21 C19 P18 106.2(5) . . ?
C20 C19 P18 109.9(6) . . ?
C22 C19 P18 115.4(6) . . ?
C26 C23 C24 109.5(7) . . ?
C26 C23 C25 106.0(7) . . ?
C24 C23 C25 108.3(8) . . ?
C26 C23 P18 110.5(5) . . ?
C24 C23 P18 116.4(5) . . ?
C25 C23 P18 105.4(5) . . ?
O30 C30 Pd1 176.4(7) . . ?

loop_
_geom_bond_atom_site_label_1
_geom_bond_atom_site_label_2
_geom_bond_distance
_geom_bond_site_symmetry_2
_geom_bond_publ_flag
Pd1 C30 1.872(7) . ?
Pd1 P1 2.3446(16) . ?
Pd1 P18 2.3551(15) . ?
P1 C2 1.857(6) . ?
P1 C13 1.898(7) . ?
P1 C9 1.901(7) . ?
C2 C3 1.547(9) . ?
C3 C8 1.414(9) . ?
C3 C4 1.415(8) . ?
C4 C5 1.402(9) . ?
C4 C17 1.534(9) . ?
C5 C6 1.370(10) . ?
C6 C7 1.353(10) . ?
C7 C8 1.338(10) . ?
C9 C11 1.527(10) . ?
C9 C10 1.533(9) . ?
C9 C12 1.543(10) . ?
C13 C14 1.519(10) . ?
C13 C15 1.534(10) . ?
C13 C16 1.540(11) . ?
C17 P18 1.862(6) . ?
P18 C23 1.888(7) . ?
P18 C19 1.888(7) . ?
C19 C21 1.522(11) . ?
C19 C20 1.529(11) . ?
C19 C22 1.542(11) . ?
C23 C26 1.503(10) . ?
C23 C24 1.530(10) . ?
C23 C25 1.533(11) . ?
C30 O30 1.126(8) . ?

loop_
_geom_torsion_atom_site_label_1
_geom_torsion_atom_site_label_2
_geom_torsion_atom_site_label_3
_geom_torsion_atom_site_label_4
_geom_torsion
_geom_torsion_site_symmetry_1
_geom_torsion_site_symmetry_2
_geom_torsion_site_symmetry_3
_geom_torsion_site_symmetry_4
_geom_torsion_publ_flag
C30 Pd1 P1 C2 176.7(4) . . . . ?
P18 Pd1 P1 C2 -3.4(3) . . . . ?
C30 Pd1 P1 C13 63.5(4) . . . . ?
P18 Pd1 P1 C13 -116.6(2) . . . . ?
C30 Pd1 P1 C9 -62.4(4) . . . . ?
P18 Pd1 P1 C9 117.5(3) . . . . ?
C13 P1 C2 C3 -179.5(5) . . . . ?
C9 P1 C2 C3 -63.8(5) . . . . ?
Pd1 P1 C2 C3 60.8(5) . . . . ?
P1 C2 C3 C8 104.0(6) . . . . ?
P1 C2 C3 C4 -79.4(7) . . . . ?
C8 C3 C4 C5 0.0(9) . . . . ?
C2 C3 C4 C5 -176.7(6) . . . . ?
C8 C3 C4 C17 170.5(6) . . . . ?
C2 C3 C4 C17 -6.1(9) . . . . ?
C3 C4 C5 C6 -0.8(11) . . . . ?
C17 C4 C5 C6 -171.7(7) . . . . ?
C4 C5 C6 C7 -0.1(12) . . . . ?
C5 C6 C7 C8 1.8(12) . . . . ?
C6 C7 C8 C3 -2.7(11) . . . . ?
C4 C3 C8 C7 1.8(11) . . . . ?
C2 C3 C8 C7 178.7(7) . . . . ?
C2 P1 C9 C11 75.3(5) . . . . ?
C13 P1 C9 C11 -177.5(5) . . . . ?
Pd1 P1 C9 C11 -51.7(5) . . . . ?
C2 P1 C9 C10 -46.5(7) . . . . ?
C13 P1 C9 C10 60.7(7) . . . . ?
Pd1 P1 C9 C10 -173.4(5) . . . . ?
C2 P1 C9 C12 -170.9(5) . . . . ?
C13 P1 C9 C12 -63.7(6) . . . . ?
Pd1 P1 C9 C12 62.1(6) . . . . ?
C2 P1 C13 C14 51.1(7) . . . . ?
C9 P1 C13 C14 -59.6(7) . . . . ?
Pd1 P1 C13 C14 174.2(6) . . . . ?
C2 P1 C13 C15 176.6(5) . . . . ?
C9 P1 C13 C15 65.9(6) . . . . ?
Pd1 P1 C13 C15 -60.4(6) . . . . ?
C2 P1 C13 C16 -70.1(6) . . . . ?
C9 P1 C13 C16 179.3(5) . . . . ?
Pd1 P1 C13 C16 53.0(6) . . . . ?
C5 C4 C17 P18 -103.9(7) . . . . ?
C3 C4 C17 P18 85.6(7) . . . . ?
C4 C17 P18 C23 -178.7(5) . . . . ?
C4 C17 P18 C19 66.8(6) . . . . ?
C4 C17 P18 Pd1 -56.3(6) . . . . ?
C30 Pd1 P18 C17 -179.8(4) . . . . ?
P1 Pd1 P18 C17 0.3(3) . . . . ?
C30 Pd1 P18 C23 -65.1(4) . . . . ?
P1 Pd1 P18 C23 115.0(3) . . . . ?
C30 Pd1 P18 C19 60.1(4) . . . . ?
P1 Pd1 P18 C19 -119.8(3) . . . . ?
C17 P18 C19 C21 -74.4(6) . . . . ?
C23 P18 C19 C21 178.6(5) . . . . ?
Pd1 P18 C19 C21 51.5(6) . . . . ?
C17 P18 C19 C20 171.5(6) . . . . ?
C23 P18 C19 C20 64.4(7) . . . . ?
Pd1 P18 C19 C20 -62.6(6) . . . . ?
C17 P18 C19 C22 47.4(7) . . . . ?
C23 P18 C19 C22 -59.7(7) . . . . ?
Pd1 P18 C19 C22 173.3(6) . . . . ?
C17 P18 C23 C26 -178.7(6) . . . . ?
C19 P18 C23 C26 -68.0(6) . . . . ?
Pd1 P18 C23 C26 57.5(6) . . . . ?
C17 P18 C23 C24 -53.1(8) . . . . ?
C19 P18 C23 C24 57.6(8) . . . . ?
Pd1 P18 C23 C24 -176.8(7) . . . . ?
C17 P18 C23 C25 67.1(6) . . . . ?
C19 P18 C23 C25 177.8(5) . . . . ?
Pd1 P18 C23 C25 -56.7(6) . . . . ?
P1 Pd1 C30 O30 25(14) . . . . ?
P18 Pd1 C30 O30 -155(13) . . . . ?
